data_4029773
loop_
_publ_author_name
'Makuc, Damjan'
'Hiscock, Jennifer R.'
'Light, Mark E.'
'Gale, Philip A.'
'Plavec, Janez'

_publ_section_title
;
 NMR studies of anion-induced conformational changes in diindolylureas and
 diindolylthioureas.
;
_journal_name_full 'Beilstein journal of organic chemistry'
_journal_page_first 1205
_journal_page_last 1214
_journal_paper_doi 10.3762/bjoc.7.140
_journal_volume 7
_journal_year 2011
_chemical_formula_sum 'C63 H97 N8 O6 P S'
_chemical_formula_weight 1125.52
_chemical_name_systematic
;
 ?
;
_space_group_IT_number 2
_symmetry_cell_setting triclinic
_symmetry_space_group_name_Hall '-P 1'
_symmetry_space_group_name_H-M 'P -1'
_atom_sites_solution_hydrogens geom
_atom_sites_solution_primary direct
_atom_sites_solution_secondary difmap
_audit_creation_method SHELXL-97
_cell_angle_alpha 81.989(2)
_cell_angle_beta 76.082(2)
_cell_angle_gamma 78.3380(10)
_cell_formula_units_Z 2
_cell_length_a 11.3537(3)
_cell_length_b 15.5301(4)
_cell_length_c 18.6701(5)
_cell_measurement_reflns_used 43946
_cell_measurement_temperature 120(2)
_cell_measurement_theta_max 27.48
_cell_measurement_theta_min 2.91
_cell_volume 3115.09(14)
_computing_cell_refinement 'DENZO (Otwinowski & Minor, 1997) & COLLECT (Hooft, R.W.W., 1998)'
_computing_data_collection 'COLLECT (Hooft, R.W.W., 1998)'
_computing_data_reduction 'DENZO (Otwinowski & Minor, 1997) & COLLECT (Hooft, R.W.W., 1998)'
_computing_molecular_graphics 'CAMERON (Watkin, et al., 1993)'
_computing_publication_material 'WINGX (Farrugia, 1998)'
_computing_structure_refinement 'SHELXL-97 (Sheldrick, 2008)'
_computing_structure_solution 'SHELXS-97 (Sheldrick, 1997)'
_diffrn_ambient_temperature 120(2)
_diffrn_detector_area_resol_mean 9.091
_diffrn_measured_fraction_theta_full 0.996
_diffrn_measured_fraction_theta_max 0.991
_diffrn_measurement_device_type 'Bruker-Nonius CCD camera on \k-goniostat'
_diffrn_measurement_method '\f & \w scans to fill the asymmetric unit'
_diffrn_radiation_monochromator graphite
_diffrn_radiation_source 'Bruker Nonius FR591 Rotating Anode'
_diffrn_radiation_type MoK\a
_diffrn_radiation_wavelength 0.71073
_diffrn_reflns_av_R_equivalents 0.1004
_diffrn_reflns_av_sigmaI/netI 0.0932
_diffrn_reflns_limit_h_max 14
_diffrn_reflns_limit_h_min -14
_diffrn_reflns_limit_k_max 20
_diffrn_reflns_limit_k_min -20
_diffrn_reflns_limit_l_max 24
_diffrn_reflns_limit_l_min -24
_diffrn_reflns_number 70303
_diffrn_reflns_theta_full 27.50
_diffrn_reflns_theta_max 27.58
_diffrn_reflns_theta_min 2.96
_diffrn_standards_number 0
_exptl_absorpt_coefficient_mu 0.133
_exptl_absorpt_correction_T_max 0.9934
_exptl_absorpt_correction_T_min 0.9611
_exptl_absorpt_correction_type multi-scan
_exptl_absorpt_process_details
;
SADABS V2.10 (Sheldrick, G.M., 2003)
;
_exptl_crystal_colour 'Pale Yellow'
_exptl_crystal_density_diffrn 1.200
_exptl_crystal_density_method 'not measured'
_exptl_crystal_description Block
_exptl_crystal_F_000 1220
_exptl_crystal_size_max 0.3
_exptl_crystal_size_mid 0.2
_exptl_crystal_size_min 0.05
_refine_diff_density_max 0.891
_refine_diff_density_min -1.317
_refine_diff_density_rms 0.063
_refine_ls_extinction_coef 0.0037(7)
_refine_ls_extinction_expression Fc^*^=kFc[1+0.001xFc^2^\l^3^/sin(2\q)]^-1/4^
_refine_ls_extinction_method SHELXL
_refine_ls_goodness_of_fit_ref 1.030
_refine_ls_hydrogen_treatment mixed
_refine_ls_matrix_type full
_refine_ls_number_parameters 733
_refine_ls_number_reflns 14304
_refine_ls_number_restraints 9
_refine_ls_restrained_S_all 1.029
_refine_ls_R_factor_all 0.1427
_refine_ls_R_factor_gt 0.0779
_refine_ls_shift/su_max 0.191
_refine_ls_shift/su_mean 0.003
_refine_ls_structure_factor_coef Fsqd
_refine_ls_weighting_details 'calc w=1/[\s^2^(Fo^2^)+(0.0817P)^2^+2.6840P] where P=(Fo^2^+2Fc^2^)/3'
_refine_ls_weighting_scheme calc
_refine_ls_wR_factor_gt 0.1773
_refine_ls_wR_factor_ref 0.2069
_reflns_number_gt 8398
_reflns_number_total 14304
_reflns_threshold_expression >2\s(I)
_cod_data_source_file 1860-5397-7-140-S2.cif
_cod_data_source_block 2008jh0001
_cod_depositor_comments
;
The following automatic conversions were performed:

'_symmetry_cell_setting' value 'Triclinic' changed to 'triclinic'
according to
/usr/data/users/saulius/automatic-downloads/retrospective/Beilstein/lib/dictionaries/cif_core.dic
dictionary named 'cif_core.dic' version 2.4.2 from 2011-04-26.

Automatic conversion script
Id: cif_fix_values 2281 2013-09-26 08:29:07Z andrius 
;
_cod_original_sg_symbol_H-M P-1
_cod_database_code 4029773

loop_
_symmetry_equiv_pos_as_xyz
'x, y, z'
'-x, -y, -z'

loop_
_atom_site_label
_atom_site_type_symbol
_atom_site_fract_x
_atom_site_fract_y
_atom_site_fract_z
_atom_site_U_iso_or_equiv
_atom_site_adp_type
_atom_site_occupancy
_atom_site_symmetry_multiplicity
_atom_site_calc_flag
_atom_site_refinement_flags
_atom_site_disorder_assembly
_atom_site_disorder_group
C48 C 0.6525(2) 0.47151(16) 0.15051(15) 0.0365(6) Uani 1 1 d . . .
H48A H 0.6312 0.4155 0.1457 0.044 Uiso 1 1 calc R . .
H48B H 0.6091 0.4889 0.1992 0.044 Uiso 1 1 calc R . .
C49 C 0.8093(2) 0.39772(17) 0.21716(14) 0.0363(6) Uani 1 1 d . . .
H49A H 0.7777 0.3441 0.2174 0.044 Uiso 1 1 calc R . .
H49B H 0.7601 0.4275 0.2597 0.044 Uiso 1 1 calc R . .
C50 C 0.9418(2) 0.37202(17) 0.22683(15) 0.0388(7) Uani 1 1 d . . .
H50A H 0.9758 0.4248 0.2256 0.047 Uiso 1 1 calc R . .
H50B H 0.9915 0.3387 0.1865 0.047 Uiso 1 1 calc R . .
C51 C 0.9452(2) 0.31617(19) 0.30074(16) 0.0449(7) Uani 1 1 d . . .
H51A H 0.9114 0.2635 0.3009 0.054 Uiso 1 1 calc R . .
H51B H 1.0305 0.2974 0.3045 0.054 Uiso 1 1 calc R . .
C52 C 0.8749(3) 0.3631(2) 0.36834(17) 0.0640(10) Uani 1 1 d . . .
H52A H 0.9012 0.4186 0.3660 0.096 Uiso 1 1 calc R . .
H52B H 0.8908 0.3271 0.4123 0.096 Uiso 1 1 calc R . .
H52C H 0.7882 0.3732 0.3695 0.096 Uiso 1 1 calc R . .
C53 C 0.8330(2) 0.54440(17) 0.14529(16) 0.0454(7) Uani 1 1 d . . .
H53A H 0.9220 0.5331 0.1390 0.054 Uiso 1 1 calc R . .
H53B H 0.8138 0.5819 0.1020 0.054 Uiso 1 1 calc R . .
C54 C 0.8642(2) 0.41502(18) 0.07787(15) 0.0428(7) Uani 1 1 d . . .
H54A H 0.9512 0.4096 0.0770 0.051 Uiso 1 1 calc R . .
H54B H 0.8476 0.4550 0.0353 0.051 Uiso 1 1 calc R . .
C55 C 0.8403(3) 0.32508(19) 0.06850(15) 0.0447(7) Uani 1 1 d . . .
H55A H 0.7543 0.3293 0.0675 0.054 Uiso 1 1 calc R . .
H55B H 0.8576 0.2837 0.1102 0.054 Uiso 1 1 calc R . .
C56 C 0.7773(3) 0.59478(17) 0.21270(18) 0.0494(8) Uani 1 1 d . . .
H56A H 0.8160 0.5670 0.2531 0.059 Uiso 1 1 calc R . .
H56B H 0.6901 0.5922 0.2280 0.059 Uiso 1 1 calc R . .
C57 C 0.6051(2) 0.53967(16) 0.09280(15) 0.0349(6) Uani 1 1 d . . .
H57A H 0.6498 0.5253 0.0435 0.042 Uiso 1 1 calc R . .
H57B H 0.6177 0.5977 0.0997 0.042 Uiso 1 1 calc R . .
C58 C 0.4674(2) 0.53992(17) 0.10115(15) 0.0373(6) Uani 1 1 d . . .
H58A H 0.4571 0.4838 0.0885 0.045 Uiso 1 1 calc R . .
H58B H 0.4258 0.5456 0.1526 0.045 Uiso 1 1 calc R . .
C59 C 0.4071(2) 0.61430(19) 0.05250(16) 0.0440(7) Uani 1 1 d . . .
H59A H 0.4143 0.6701 0.0660 0.066 Uiso 1 1 calc R . .
H59B H 0.3216 0.6109 0.0593 0.066 Uiso 1 1 calc R . .
H59C H 0.4474 0.6088 0.0015 0.066 Uiso 1 1 calc R . .
C60 C 0.9218(3) 0.2919(2) -0.00325(17) 0.0545(9) Uani 1 1 d . . .
H60A H 0.9106 0.3365 -0.0440 0.065 Uiso 1 1 calc R . .
H60B H 1.0074 0.2827 0.0001 0.065 Uiso 1 1 calc R . .
C61 C 0.8927(3) 0.2060(3) -0.0194(2) 0.0702(11) Uani 1 1 d . . .
H61A H 0.9057 0.1611 0.0202 0.105 Uiso 1 1 calc R . .
H61B H 0.9458 0.1878 -0.0651 0.105 Uiso 1 1 calc R . .
H61C H 0.8084 0.2149 -0.0236 0.105 Uiso 1 1 calc R . .
C62 C 0.7940(3) 0.6915(2) 0.1970(2) 0.0759(11) Uani 1 1 d . . .
H62A H 0.8806 0.6938 0.1769 0.091 Uiso 1 1 calc R . .
H62B H 0.7487 0.7205 0.1598 0.091 Uiso 1 1 calc R . .
C63 C 0.7502(4) 0.7410(2) 0.2654(3) 0.0932(14) Uani 1 1 d . . .
H63A H 0.6663 0.7353 0.2876 0.140 Uiso 1 1 calc R . .
H63B H 0.7554 0.8023 0.2518 0.140 Uiso 1 1 calc R . .
H63C H 0.8012 0.7169 0.3001 0.140 Uiso 1 1 calc R . .
N8 N 0.79111(18) 0.45700(14) 0.14715(12) 0.0371(5) Uani 1 1 d . . .
C1 C 0.1988(3) 0.49486(19) 0.31791(16) 0.0451(7) Uani 1 1 d . . .
H1 H 0.2388 0.4414 0.3370 0.054 Uiso 1 1 calc R . .
C2 C 0.1538(3) 0.5640(2) 0.36207(18) 0.0587(9) Uani 1 1 d . . .
H2 H 0.1625 0.5567 0.4109 0.070 Uiso 1 1 calc R . .
C3 C 0.0952(3) 0.6449(2) 0.33323(18) 0.0549(8) Uani 1 1 d . . .
H3 H 0.0655 0.6919 0.3623 0.066 Uiso 1 1 calc R . .
C4 C 0.0823(3) 0.65353(19) 0.26163(19) 0.0547(8) Uani 1 1 d . . .
H4 H 0.0433 0.7072 0.2423 0.066 Uiso 1 1 calc R . .
C5 C 0.1252(3) 0.58505(17) 0.21695(16) 0.0428(7) Uani 1 1 d . . .
H5 H 0.1145 0.5926 0.1685 0.051 Uiso 1 1 calc R . .
C6 C 0.1845(2) 0.50500(16) 0.24500(14) 0.0316(6) Uani 1 1 d . . .
C7 C 0.2190(2) 0.42046(15) 0.13586(13) 0.0296(6) Uani 1 1 d . . .
C8 C 0.2899(2) 0.33991(15) 0.10260(13) 0.0283(5) Uani 1 1 d . . .
C9 C 0.2718(2) 0.30814(15) 0.04199(13) 0.0321(6) Uani 1 1 d . . .
H9 H 0.2095 0.3314 0.0167 0.039 Uiso 1 1 calc R . .
C10 C 0.3651(2) 0.23320(16) 0.02458(13) 0.0329(6) Uani 1 1 d . . .
C11 C 0.4391(2) 0.22213(15) 0.07735(13) 0.0289(5) Uani 1 1 d . . .
C12 C 0.3953(3) 0.17443(17) -0.03081(14) 0.0409(7) Uani 1 1 d . . .
H12 H 0.3471 0.1792 -0.0655 0.049 Uiso 1 1 calc R . .
C13 C 0.4976(3) 0.11003(17) -0.03196(14) 0.0435(7) Uani 1 1 d . . .
H13 H 0.5193 0.0715 -0.0688 0.052 Uiso 1 1 calc R . .
C14 C 0.5709(3) 0.09995(17) 0.02013(14) 0.0404(7) Uani 1 1 d . . .
H14 H 0.6403 0.0558 0.0165 0.049 Uiso 1 1 calc R . .
C15 C 0.5423(2) 0.15440(15) 0.07709(13) 0.0317(6) Uani 1 1 d . . .
C16 C 0.6774(2) 0.07412(16) 0.16189(14) 0.0326(6) Uani 1 1 d . . .
C17 C 0.8954(2) -0.03660(17) 0.22671(18) 0.0440(7) Uani 1 1 d . . .
H17 H 0.8980 -0.0531 0.1803 0.053 Uiso 1 1 calc R . .
C18 C 0.9743(2) -0.08810(17) 0.27117(19) 0.0496(8) Uani 1 1 d . . .
H18 H 1.0267 -0.1382 0.2530 0.060 Uiso 1 1 calc R . .
C19 C 0.8145(2) 0.03828(15) 0.25200(15) 0.0346(6) Uani 1 1 d . . .
C20 C 0.9766(2) -0.06740(18) 0.33943(18) 0.0466(8) Uani 1 1 d . . .
H20 H 1.0281 -0.1032 0.3677 0.056 Uiso 1 1 calc R . .
C21 C 0.8175(2) 0.05969(15) 0.32231(15) 0.0337(6) Uani 1 1 d . . .
C22 C 0.8994(2) 0.00905(16) 0.36567(16) 0.0381(7) Uani 1 1 d . . .
C23 C 0.8769(2) 0.05127(17) 0.43112(16) 0.0404(7) Uani 1 1 d . . .
H23 H 0.9174 0.0335 0.4699 0.048 Uiso 1 1 calc R . .
C24 C 0.7843(2) 0.12344(16) 0.42752(14) 0.0359(6) Uani 1 1 d . . .
C25 C 0.7325(2) 0.18555(16) 0.48434(14) 0.0367(6) Uani 1 1 d . . .
C26 C 0.5660(2) 0.31319(16) 0.51848(14) 0.0369(6) Uani 1 1 d . . .
C27 C 0.6134(3) 0.34462(19) 0.57033(16) 0.0489(7) Uani 1 1 d . . .
H27 H 0.6909 0.3190 0.5788 0.059 Uiso 1 1 calc R . .
C28 C 0.5436(3) 0.4143(2) 0.60899(17) 0.0543(8) Uani 1 1 d . . .
H28 H 0.5752 0.4354 0.6433 0.065 Uiso 1 1 calc R . .
C29 C 0.4287(3) 0.4529(2) 0.59787(17) 0.0558(9) Uani 1 1 d . . .
H29 H 0.3833 0.4996 0.6244 0.067 Uiso 1 1 calc R . .
C30 C 0.3812(3) 0.4219(2) 0.54710(16) 0.0532(8) Uani 1 1 d . . .
H30 H 0.3035 0.4478 0.5391 0.064 Uiso 1 1 calc R . .
C31 C 0.4493(3) 0.35224(19) 0.50822(15) 0.0446(7) Uani 1 1 d . . .
H31 H 0.4164 0.3311 0.4745 0.054 Uiso 1 1 calc R . .
C32 C 1.1160(3) 0.0969(2) 0.10316(18) 0.0640(9) Uani 1 1 d . . .
H32A H 1.0389 0.0939 0.1377 0.096 Uiso 1 1 calc R . .
H32B H 1.1231 0.0623 0.0631 0.096 Uiso 1 1 calc R . .
H32C H 1.1194 0.1573 0.0840 0.096 Uiso 1 1 calc R . .
C33 C 1.2211(3) 0.06117(19) 0.14211(16) 0.0481(8) Uani 1 1 d . . .
H33A H 1.2988 0.0623 0.1066 0.058 Uiso 1 1 calc R . .
H33B H 1.2174 0.0002 0.1612 0.058 Uiso 1 1 calc R . .
C34 C 1.2165(3) 0.11459(17) 0.20601(15) 0.0413(7) Uani 1 1 d . . .
H34A H 1.2059 0.1768 0.1882 0.050 Uiso 1 1 calc R . .
H34B H 1.1446 0.1057 0.2447 0.050 Uiso 1 1 calc R . .
C35 C 1.3293(2) 0.09176(16) 0.23987(14) 0.0369(6) Uani 1 1 d . A .
H35A H 1.3503 0.1465 0.2483 0.044 Uiso 1 1 calc R . .
H35B H 1.3976 0.0636 0.2037 0.044 Uiso 1 1 calc R . .
C36 C 1.2852(2) -0.05550(15) 0.30343(15) 0.0349(6) Uani 1 1 d . A .
H36A H 1.2632 -0.0859 0.3525 0.042 Uiso 1 1 calc R . .
H36B H 1.2123 -0.0429 0.2827 0.042 Uiso 1 1 calc R . .
C37 C 1.3823(3) -0.11802(17) 0.25608(17) 0.0451(7) Uani 1 1 d . . .
H37A H 1.4526 -0.1379 0.2789 0.054 Uiso 1 1 calc R . .
H37B H 1.4101 -0.0883 0.2075 0.054 Uiso 1 1 calc R . .
C38 C 1.3259(3) -0.19672(18) 0.24883(18) 0.0489(8) Uani 1 1 d . . .
H38A H 1.2819 -0.2173 0.2974 0.059 Uiso 1 1 calc R . .
H38B H 1.2665 -0.1776 0.2177 0.059 Uiso 1 1 calc R . .
C39 C 1.4194(3) -0.27194(19) 0.21653(19) 0.0573(9) Uani 1 1 d . . .
H39A H 1.4631 -0.2522 0.1683 0.086 Uiso 1 1 calc R . .
H39B H 1.3785 -0.3189 0.2125 0.086 Uiso 1 1 calc R . .
H39C H 1.4766 -0.2930 0.2482 0.086 Uiso 1 1 calc R . .
C40A C 1.4429(2) 0.01783(17) 0.33344(16) 0.0413(7) Uani 0.605(4) 1 d PD A 1
H40A H 1.5055 -0.0087 0.2936 0.050 Uiso 0.605(4) 1 calc PR A 1
H40B H 1.4614 0.0751 0.3373 0.050 Uiso 0.605(4) 1 calc PR A 1
C41A C 1.4528(5) -0.0397(4) 0.4055(3) 0.0530(10) Uani 0.605(4) 1 d PD A 1
H41A H 1.4207 -0.0935 0.4071 0.064 Uiso 0.605(4) 1 calc PR A 1
H41B H 1.4063 -0.0083 0.4477 0.064 Uiso 0.605(4) 1 calc PR A 1
C42A C 1.5916(5) -0.0618(5) 0.4071(5) 0.0793(13) Uani 0.605(4) 1 d PD A 1
H42A H 1.6379 -0.0736 0.3576 0.095 Uiso 0.605(4) 1 calc PR A 1
H42B H 1.6149 -0.0096 0.4190 0.095 Uiso 0.605(4) 1 calc PR A 1
C43A C 1.6290(4) -0.1332(3) 0.4566(3) 0.0514(10) Uani 0.605(4) 1 d P A 1
H43A H 1.5742 -0.1286 0.5044 0.077 Uiso 0.605(4) 1 calc PR A 1
H43B H 1.7113 -0.1321 0.4608 0.077 Uiso 0.605(4) 1 calc PR A 1
H43C H 1.6271 -0.1876 0.4383 0.077 Uiso 0.605(4) 1 calc PR A 1
C40B C 1.4429(2) 0.01783(17) 0.33344(16) 0.0413(7) Uani 0.395(4) 1 d PD A 2
H40C H 1.5074 0.0019 0.2904 0.050 Uiso 0.395(4) 1 calc PR A 2
H40D H 1.4544 0.0731 0.3471 0.050 Uiso 0.395(4) 1 calc PR A 2
C41B C 1.4571(8) -0.0530(6) 0.3969(6) 0.0530(10) Uani 0.395(4) 1 d PD A 2
H41C H 1.4557 -0.1101 0.3819 0.064 Uiso 0.395(4) 1 calc PR A 2
H41D H 1.3891 -0.0408 0.4390 0.064 Uiso 0.395(4) 1 calc PR A 2
C42B C 1.5802(9) -0.0551(8) 0.4190(9) 0.0793(13) Uani 0.395(4) 1 d PD A 2
H42C H 1.6120 -0.0009 0.4000 0.095 Uiso 0.395(4) 1 calc PR A 2
H42D H 1.5701 -0.0629 0.4725 0.095 Uiso 0.395(4) 1 calc PR A 2
C43B C 1.6592(7) -0.1282(5) 0.3861(4) 0.0514(10) Uani 0.395(4) 1 d P A 2
H43D H 1.6240 -0.1804 0.4039 0.077 Uiso 0.395(4) 1 calc PR A 2
H43E H 1.7379 -0.1355 0.3989 0.077 Uiso 0.395(4) 1 calc PR A 2
H43F H 1.6696 -0.1183 0.3332 0.077 Uiso 0.395(4) 1 calc PR A 2
C44 C 1.2164(2) 0.07361(16) 0.37294(14) 0.0338(6) Uani 1 1 d . A .
H44A H 1.1380 0.0757 0.3600 0.041 Uiso 1 1 calc R . .
H44B H 1.2169 0.0351 0.4185 0.041 Uiso 1 1 calc R . .
C45 C 1.2234(2) 0.16553(18) 0.38798(15) 0.0400(7) Uani 1 1 d D . .
H45A H 1.2187 0.2060 0.3438 0.048 Uiso 1 1 calc R . .
H45B H 1.3013 0.1651 0.4009 0.048 Uiso 1 1 calc R . .
C46 C 1.1167(3) 0.19622(19) 0.45178(16) 0.0499(8) Uani 1 1 d D . .
H46A H 1.0390 0.1974 0.4383 0.060 Uiso 1 1 calc R . .
H46B H 1.1206 0.1547 0.4954 0.060 Uiso 1 1 calc R . .
C47 C 1.1223(3) 0.2881(2) 0.4696(2) 0.0686(10) Uani 1 1 d D . .
H47A H 1.1966 0.2861 0.4863 0.103 Uiso 1 1 calc R . .
H47B H 1.0522 0.3073 0.5078 0.103 Uiso 1 1 calc R . .
H47C H 1.1217 0.3288 0.4259 0.103 Uiso 1 1 calc R . .
N1 N 0.23534(18) 0.43196(13) 0.20339(11) 0.0300(5) Uani 1 1 d . . .
H901 H 0.2824 0.3896 0.2232 0.036 Uiso 1 1 calc R . .
N2 N 0.39221(17) 0.28747(12) 0.12477(11) 0.0279(5) Uani 1 1 d . . .
H902 H 0.4212 0.2946 0.1617 0.033 Uiso 1 1 calc R . .
N3 N 0.61140(18) 0.14854(13) 0.13142(11) 0.0331(5) Uani 1 1 d . . .
H903 H 0.6125 0.1975 0.1475 0.040 Uiso 1 1 calc R . .
N4 N 0.73524(18) 0.09497(13) 0.21139(12) 0.0330(5) Uani 1 1 d . . .
H904 H 0.7216 0.1499 0.2188 0.040 Uiso 1 1 calc R . .
N5 N 0.74927(18) 0.12836(13) 0.36048(11) 0.0333(5) Uani 1 1 d . . .
H905 H 0.6936 0.1682 0.3455 0.040 Uiso 1 1 calc R . .
N6 N 0.63099(19) 0.24508(13) 0.47401(12) 0.0369(5) Uani 1 1 d . . .
H906 H 0.6032 0.2407 0.4359 0.044 Uiso 1 1 calc R . .
N7 N 1.31846(18) 0.03209(13) 0.31209(11) 0.0315(5) Uani 1 1 d . . .
O1 O 0.14842(15) 0.47264(11) 0.10194(9) 0.0354(4) Uani 1 1 d . . .
O2 O 0.78149(17) 0.18136(13) 0.53703(10) 0.0466(5) Uani 1 1 d . . .
O3 O 0.52128(16) 0.38336(10) 0.31168(9) 0.0359(4) Uani 1 1 d . . .
H803 H 0.4906 0.3871 0.3559 0.054 Uiso 1 1 calc R . .
O4 O 0.39068(14) 0.29845(10) 0.26906(9) 0.0306(4) Uani 1 1 d . . .
O5 O 0.61731(15) 0.27078(10) 0.22557(9) 0.0304(4) Uani 1 1 d . . .
O6 O 0.52240(14) 0.22458(10) 0.35626(9) 0.0313(4) Uani 1 1 d . . .
S2 S 0.67601(8) -0.02824(6) 0.14840(5) 0.0639(2) Uani 1 1 d . . .
P1 P 0.51179(5) 0.29205(4) 0.29059(3) 0.02551(14) Uani 1 1 d . . .

loop_
_atom_site_aniso_label
_atom_site_aniso_U_11
_atom_site_aniso_U_22
_atom_site_aniso_U_33
_atom_site_aniso_U_23
_atom_site_aniso_U_13
_atom_site_aniso_U_12
C48 0.0253(12) 0.0363(13) 0.0479(15) 0.0090(11) -0.0106(11) -0.0111(10)
C49 0.0320(13) 0.0344(13) 0.0401(14) 0.0135(11) -0.0096(11) -0.0103(10)
C50 0.0279(12) 0.0396(14) 0.0452(15) 0.0103(12) -0.0085(11) -0.0063(11)
C51 0.0336(14) 0.0463(15) 0.0521(16) 0.0119(13) -0.0131(12) -0.0077(12)
C52 0.0555(19) 0.079(2) 0.0461(17) 0.0108(17) -0.0080(15) -0.0017(17)
C53 0.0339(13) 0.0381(13) 0.0662(17) 0.0269(13) -0.0204(12) -0.0215(11)
C54 0.0274(13) 0.0531(16) 0.0436(15) 0.0143(13) -0.0099(11) -0.0076(12)
C55 0.0344(14) 0.0569(17) 0.0417(15) 0.0039(13) -0.0117(12) -0.0071(13)
C56 0.0367(14) 0.0342(14) 0.081(2) 0.0073(14) -0.0215(14) -0.0130(11)
C57 0.0255(12) 0.0329(13) 0.0466(14) 0.0058(11) -0.0117(11) -0.0079(10)
C58 0.0257(12) 0.0379(13) 0.0484(15) 0.0015(11) -0.0086(11) -0.0090(10)
C59 0.0324(13) 0.0502(16) 0.0508(16) 0.0027(13) -0.0164(12) -0.0069(12)
C60 0.0388(15) 0.074(2) 0.0449(16) 0.0000(15) -0.0096(13) -0.0005(15)
C61 0.056(2) 0.094(3) 0.061(2) -0.0240(19) -0.0171(17) 0.0031(19)
C62 0.076(2) 0.0406(17) 0.125(3) 0.0256(18) -0.058(2) -0.0223(15)
C63 0.087(3) 0.0398(18) 0.169(4) -0.013(2) -0.053(3) -0.0173(18)
N8 0.0269(10) 0.0377(11) 0.0447(12) 0.0157(9) -0.0095(9) -0.0121(9)
C1 0.0466(16) 0.0401(15) 0.0470(15) -0.0091(12) -0.0134(13) 0.0035(12)
C2 0.0588(19) 0.065(2) 0.0498(17) -0.0222(15) -0.0083(15) 0.0016(16)
C3 0.0505(18) 0.0447(16) 0.067(2) -0.0258(15) -0.0027(16) 0.0003(14)
C4 0.0540(18) 0.0346(15) 0.075(2) -0.0131(14) -0.0180(16) 0.0049(13)
C5 0.0445(15) 0.0341(14) 0.0505(16) -0.0038(12) -0.0164(13) -0.0017(12)
C6 0.0238(11) 0.0308(12) 0.0404(13) -0.0049(10) -0.0056(10) -0.0061(10)
C7 0.0223(11) 0.0312(12) 0.0357(13) 0.0033(10) -0.0063(10) -0.0100(9)
C8 0.0273(11) 0.0291(12) 0.0292(12) 0.0036(9) -0.0078(10) -0.0087(9)
C9 0.0362(13) 0.0324(12) 0.0296(12) 0.0067(10) -0.0111(10) -0.0121(10)
C10 0.0406(13) 0.0331(12) 0.0264(12) 0.0026(10) -0.0067(10) -0.0143(11)
C11 0.0334(12) 0.0241(11) 0.0293(12) -0.0019(9) -0.0031(10) -0.0101(10)
C12 0.0554(16) 0.0410(14) 0.0303(13) -0.0003(11) -0.0148(12) -0.0133(12)
C13 0.0658(18) 0.0350(14) 0.0291(13) -0.0078(11) -0.0063(13) -0.0093(13)
C14 0.0498(16) 0.0350(13) 0.0343(13) -0.0064(11) -0.0072(12) -0.0030(12)
C15 0.0357(13) 0.0281(12) 0.0313(12) -0.0018(10) -0.0040(11) -0.0100(10)
C16 0.0239(12) 0.0301(12) 0.0413(14) -0.0040(11) -0.0027(11) -0.0039(10)
C17 0.0327(14) 0.0314(13) 0.0639(18) -0.0035(13) -0.0051(13) -0.0040(11)
C18 0.0302(14) 0.0254(13) 0.083(2) 0.0020(14) -0.0022(15) 0.0012(11)
C19 0.0249(12) 0.0225(11) 0.0542(15) 0.0020(11) -0.0067(11) -0.0052(9)
C20 0.0305(14) 0.0365(14) 0.0667(19) 0.0085(14) -0.0093(13) -0.0027(11)
C21 0.0248(12) 0.0261(12) 0.0492(15) 0.0051(11) -0.0103(11) -0.0060(10)
C22 0.0228(11) 0.0277(12) 0.0607(17) 0.0142(12) -0.0104(11) -0.0082(10)
C23 0.0342(13) 0.0401(14) 0.0500(15) 0.0132(12) -0.0187(12) -0.0143(11)
C24 0.0319(12) 0.0330(13) 0.0467(14) 0.0112(11) -0.0198(11) -0.0118(10)
C25 0.0370(13) 0.0352(13) 0.0425(14) 0.0095(11) -0.0174(11) -0.0158(11)
C26 0.0452(14) 0.0340(13) 0.0320(13) 0.0046(11) -0.0101(11) -0.0117(11)
C27 0.0572(17) 0.0484(16) 0.0489(16) 0.0031(13) -0.0224(14) -0.0193(13)
C28 0.072(2) 0.0496(17) 0.0464(16) -0.0087(14) -0.0180(15) -0.0146(15)
C29 0.062(2) 0.0601(19) 0.0413(16) -0.0108(14) -0.0016(15) -0.0094(16)
C30 0.0513(17) 0.0600(19) 0.0443(16) -0.0052(14) -0.0099(14) -0.0011(15)
C31 0.0466(15) 0.0513(16) 0.0373(14) -0.0035(12) -0.0133(12) -0.0073(13)
C32 0.076(2) 0.068(2) 0.0584(18) 0.0205(15) -0.0322(16) -0.0334(17)
C33 0.0588(17) 0.0409(15) 0.0454(16) 0.0047(13) -0.0144(14) -0.0131(13)
C34 0.0474(15) 0.0313(13) 0.0411(14) 0.0067(11) -0.0080(12) -0.0068(12)
C35 0.0421(14) 0.0305(12) 0.0357(13) 0.0008(11) 0.0001(12) -0.0140(11)
C36 0.0317(12) 0.0288(12) 0.0477(14) 0.0036(11) -0.0138(11) -0.0125(10)
C37 0.0405(15) 0.0334(13) 0.0647(18) -0.0071(13) -0.0126(14) -0.0107(11)
C38 0.0473(16) 0.0371(14) 0.0643(18) -0.0058(13) -0.0139(14) -0.0093(12)
C39 0.066(2) 0.0379(15) 0.067(2) -0.0090(14) -0.0086(17) -0.0123(14)
C40A 0.0310(13) 0.0313(13) 0.0660(17) -0.0027(12) -0.0147(13) -0.0118(10)
C41A 0.0531(16) 0.0332(18) 0.089(2) 0.0106(16) -0.0441(16) -0.0208(14)
C42A 0.0615(18) 0.0431(19) 0.158(4) -0.017(2) -0.072(2) -0.0039(16)
C43A 0.047(2) 0.052(2) 0.066(2) 0.016(2) -0.034(2) -0.0204(18)
C40B 0.0310(13) 0.0313(13) 0.0660(17) -0.0027(12) -0.0147(13) -0.0118(10)
C41B 0.0531(16) 0.0332(18) 0.089(2) 0.0106(16) -0.0441(16) -0.0208(14)
C42B 0.0615(18) 0.0431(19) 0.158(4) -0.017(2) -0.072(2) -0.0039(16)
C43B 0.047(2) 0.052(2) 0.066(2) 0.016(2) -0.034(2) -0.0204(18)
C44 0.0307(12) 0.0368(13) 0.0331(13) 0.0027(10) -0.0042(10) -0.0115(10)
C45 0.0373(14) 0.0450(14) 0.0379(14) -0.0070(12) -0.0017(12) -0.0133(12)
C46 0.0472(16) 0.0561(17) 0.0457(16) -0.0149(14) 0.0030(14) -0.0162(14)
C47 0.065(2) 0.069(2) 0.070(2) -0.0360(17) 0.0122(18) -0.0213(17)
N1 0.0263(10) 0.0275(10) 0.0358(11) -0.0021(8) -0.0081(8) -0.0027(8)
N2 0.0291(10) 0.0264(9) 0.0294(10) -0.0026(8) -0.0083(8) -0.0058(8)
N3 0.0351(11) 0.0257(10) 0.0390(11) -0.0066(9) -0.0085(9) -0.0040(8)
N4 0.0329(10) 0.0210(9) 0.0459(12) -0.0053(9) -0.0116(9) -0.0018(8)
N5 0.0324(10) 0.0263(10) 0.0436(11) 0.0037(9) -0.0168(9) -0.0053(8)
N6 0.0439(11) 0.0366(11) 0.0346(11) 0.0060(9) -0.0203(9) -0.0096(9)
N7 0.0265(10) 0.0277(10) 0.0405(11) 0.0010(9) -0.0056(9) -0.0099(8)
O1 0.0316(9) 0.0350(9) 0.0389(9) 0.0047(7) -0.0135(8) -0.0028(7)
O2 0.0505(10) 0.0521(11) 0.0443(10) 0.0078(9) -0.0276(9) -0.0133(9)
O3 0.0450(10) 0.0294(8) 0.0335(9) -0.0089(7) -0.0022(8) -0.0103(7)
O4 0.0282(8) 0.0333(8) 0.0307(8) 0.0010(7) -0.0109(7) -0.0038(7)
O5 0.0306(8) 0.0233(8) 0.0365(9) -0.0044(7) -0.0034(7) -0.0064(7)
O6 0.0294(8) 0.0301(8) 0.0346(9) 0.0055(7) -0.0113(7) -0.0065(7)
S2 0.0628(5) 0.0619(5) 0.0711(5) -0.0168(4) -0.0224(4) -0.0036(4)
P1 0.0254(3) 0.0239(3) 0.0276(3) -0.0012(2) -0.0072(2) -0.0043(2)

loop_
_atom_type_symbol
_atom_type_description
_atom_type_scat_dispersion_real
_atom_type_scat_dispersion_imag
_atom_type_scat_source
C C 0.0033 0.0016 'International Tables Vol C Tables 4.2.6.8 and 6.1.1.4'
H H 0.0000 0.0000 'International Tables Vol C Tables 4.2.6.8 and 6.1.1.4'
N N 0.0061 0.0033 'International Tables Vol C Tables 4.2.6.8 and 6.1.1.4'
O O 0.0106 0.0060 'International Tables Vol C Tables 4.2.6.8 and 6.1.1.4'
S S 0.1246 0.1234 'International Tables Vol C Tables 4.2.6.8 and 6.1.1.4'
P P 0.1023 0.0942 'International Tables Vol C Tables 4.2.6.8 and 6.1.1.4'

loop_
_geom_angle_atom_site_label_1
_geom_angle_atom_site_label_2
_geom_angle_atom_site_label_3
_geom_angle
C57 C48 N8 116.35(19)
N8 C49 C50 115.7(2)
C49 C50 C51 109.8(2)
C52 C51 C50 114.4(2)
C56 C53 N8 115.9(2)
N8 C54 C55 116.7(2)
C54 C55 C60 110.1(2)
C53 C56 C62 111.8(3)
C48 C57 C58 108.8(2)
C59 C58 C57 112.9(2)
C61 C60 C55 112.4(3)
C63 C62 C56 112.8(3)
C54 N8 C53 107.10(19)
C54 N8 C49 111.85(19)
C53 N8 C49 111.0(2)
C54 N8 C48 111.1(2)
C53 N8 C48 110.75(19)
C49 N8 C48 105.11(18)
C2 C1 C6 120.3(3)
C1 C2 C3 120.0(3)
C4 C3 C2 118.8(3)
C3 C4 C5 122.1(3)
C4 C5 C6 119.4(3)
C5 C6 C1 119.4(2)
C5 C6 N1 123.9(2)
C1 C6 N1 116.6(2)
O1 C7 N1 124.1(2)
O1 C7 C8 119.3(2)
N1 C7 C8 116.5(2)
C9 C8 N2 109.1(2)
C9 C8 C7 125.7(2)
N2 C8 C7 125.0(2)
C8 C9 C10 108.0(2)
C12 C10 C11 119.1(2)
C12 C10 C9 134.4(2)
C11 C10 C9 106.4(2)
N2 C11 C15 129.0(2)
N2 C11 C10 108.3(2)
C15 C11 C10 122.6(2)
C13 C12 C10 118.0(3)
C12 C13 C14 122.5(3)
C15 C14 C13 121.5(2)
C14 C15 C11 116.2(2)
C14 C15 N3 124.8(2)
C11 C15 N3 118.9(2)
N4 C16 N3 111.0(2)
N4 C16 S2 123.24(18)
N3 C16 S2 125.4(2)
C19 C17 C18 120.5(3)
C20 C18 C17 122.9(3)
C17 C19 N4 124.9(3)
C17 C19 C21 116.4(2)
N4 C19 C21 118.7(2)
C18 C20 C22 118.2(3)
N5 C21 C19 129.0(2)
N5 C21 C22 108.3(2)
C19 C21 C22 122.7(2)
C20 C22 C23 134.5(3)
C20 C22 C21 119.2(3)
C23 C22 C21 106.3(2)
C24 C23 C22 108.1(2)
C23 C24 N5 108.5(2)
C23 C24 C25 125.9(2)
N5 C24 C25 125.6(2)
O2 C25 N6 124.3(2)
O2 C25 C24 119.7(2)
N6 C25 C24 116.0(2)
C31 C26 C27 118.7(3)
C31 C26 N6 117.3(2)
C27 C26 N6 123.9(2)
C28 C27 C26 119.2(3)
C29 C28 C27 121.6(3)
C28 C29 C30 119.6(3)
C29 C30 C31 119.7(3)
C30 C31 C26 121.3(3)
C32 C33 C34 112.2(2)
C35 C34 C33 115.1(2)
C34 C35 N7 116.8(2)
C37 C36 N7 117.1(2)
C36 C37 C38 108.3(2)
C39 C38 C37 113.2(3)
C41A C40A N7 115.8(3)
C40A C41A C42A 106.7(5)
C43A C42A C41A 117.3(6)
C43B C42B C41B 104.1(10)
C45 C44 N7 116.2(2)
C44 C45 C46 109.5(2)
C47 C46 C45 110.9(2)
C7 N1 C6 127.8(2)
C11 N2 C8 108.20(19)
C16 N3 C15 128.0(2)
C16 N4 C19 128.4(2)
C21 N5 C24 108.9(2)
C25 N6 C26 127.5(2)
C35 N7 C36 111.33(19)
C35 N7 C44 111.37(18)
C36 N7 C44 106.10(18)
C35 N7 C40A 106.62(19)
C36 N7 C40A 110.95(18)
C44 N7 C40A 110.6(2)
O4 P1 O5 110.38(10)
O4 P1 O6 110.92(9)
O5 P1 O6 111.16(9)
O4 P1 O3 109.29(10)
O5 P1 O3 106.30(9)
O6 P1 O3 108.66(10)

loop_
_geom_bond_atom_site_label_1
_geom_bond_atom_site_label_2
_geom_bond_distance
C48 C57 1.517(3)
C48 N8 1.531(3)
C49 N8 1.522(3)
C49 C50 1.524(3)
C50 C51 1.529(4)
C51 C52 1.516(4)
C53 C56 1.512(4)
C53 N8 1.520(3)
C54 N8 1.512(3)
C54 C55 1.516(4)
C55 C60 1.523(4)
C56 C62 1.531(4)
C57 C58 1.533(3)
C58 C59 1.522(4)
C60 C61 1.522(5)
C62 C63 1.510(6)
C1 C2 1.384(4)
C1 C6 1.393(4)
C2 C3 1.399(4)
C3 C4 1.365(5)
C4 C5 1.381(4)
C5 C6 1.386(3)
C6 N1 1.410(3)
C7 O1 1.241(3)
C7 N1 1.358(3)
C7 C8 1.472(3)
C8 C9 1.369(3)
C8 N2 1.392(3)
C9 C10 1.423(3)
C10 C12 1.409(4)
C10 C11 1.413(3)
C11 N2 1.379(3)
C11 C15 1.407(3)
C12 C13 1.369(4)
C13 C14 1.398(4)
C14 C15 1.387(4)
C15 N3 1.408(3)
C16 N4 1.361(3)
C16 N3 1.376(3)
C16 S2 1.647(3)
C17 C19 1.390(4)
C17 C18 1.419(4)
C18 C20 1.364(5)
C19 N4 1.408(3)
C19 C21 1.408(4)
C20 C22 1.397(4)
C21 N5 1.363(3)
C21 C22 1.423(3)
C22 C23 1.412(4)
C23 C24 1.379(3)
C24 N5 1.390(3)
C24 C25 1.469(4)
C25 O2 1.230(3)
C25 N6 1.359(3)
C26 C31 1.387(4)
C26 C27 1.398(4)
C26 N6 1.410(3)
C27 C28 1.384(4)
C28 C29 1.372(5)
C29 C30 1.378(5)
C30 C31 1.380(4)
C32 C33 1.516(4)
C33 C34 1.531(4)
C34 C35 1.520(4)
C35 N7 1.520(3)
C36 C37 1.509(4)
C36 N7 1.522(3)
C37 C38 1.525(4)
C38 C39 1.498(4)
C40A C41A 1.522(6)
C40A N7 1.524(3)
C41A C42A 1.551(7)
C42A C43A 1.405(9)
C41B C42B 1.542(11)
C42B C43B 1.410(14)
C44 C45 1.514(4)
C44 N7 1.522(3)
C45 C46 1.531(4)
C46 C47 1.527(4)
O3 P1 1.5541(17)
O4 P1 1.5040(17)
O5 P1 1.5067(17)
O6 P1 1.5090(16)

loop_
_geom_hbond_atom_site_label_D
_geom_hbond_atom_site_label_H
_geom_hbond_atom_site_label_A
_geom_hbond_distance_DH
_geom_hbond_distance_HA
_geom_hbond_distance_DA
_geom_hbond_angle_DHA
N1 H901 O4 0.86 1.93 2.787(2) 177.5
N2 H902 O4 0.86 1.96 2.719(3) 146.7
N3 H903 O5 0.86 1.99 2.782(3) 153.4
N4 H904 O5 0.86 2.01 2.805(2) 153.4
N5 H905 O6 0.86 1.94 2.717(2) 149.9
N6 H906 O6 0.86 1.99 2.848(3) 173.2

loop_
_geom_torsion_atom_site_label_1
_geom_torsion_atom_site_label_2
_geom_torsion_atom_site_label_3
_geom_torsion_atom_site_label_4
_geom_torsion
N8 C49 C50 C51 177.5(2)
C49 C50 C51 C52 -61.9(3)
N8 C54 C55 C60 -179.4(2)
N8 C53 C56 C62 -163.2(2)
N8 C48 C57 C58 175.8(2)
C48 C57 C58 C59 172.5(2)
C54 C55 C60 C61 -174.3(2)
C53 C56 C62 C63 -174.4(3)
C55 C54 N8 C53 178.4(2)
C55 C54 N8 C49 56.6(3)
C55 C54 N8 C48 -60.5(3)
C56 C53 N8 C54 -175.9(2)
C56 C53 N8 C49 -53.6(3)
C56 C53 N8 C48 62.8(3)
C50 C49 N8 C54 58.6(3)
C50 C49 N8 C53 -61.0(3)
C50 C49 N8 C48 179.2(2)
C57 C48 N8 C54 -67.6(3)
C57 C48 N8 C53 51.3(3)
C57 C48 N8 C49 171.3(2)
C6 C1 C2 C3 -0.9(5)
C1 C2 C3 C4 0.8(5)
C2 C3 C4 C5 0.0(5)
C3 C4 C5 C6 -0.6(5)
C4 C5 C6 C1 0.5(4)
C4 C5 C6 N1 -177.8(3)
C2 C1 C6 C5 0.3(4)
C2 C1 C6 N1 178.7(3)
O1 C7 C8 C9 -11.3(4)
N1 C7 C8 C9 168.1(2)
O1 C7 C8 N2 163.7(2)
N1 C7 C8 N2 -16.9(3)
N2 C8 C9 C10 -0.1(3)
C7 C8 C9 C10 175.6(2)
C8 C9 C10 C12 -179.2(3)
C8 C9 C10 C11 0.0(3)
C12 C10 C11 N2 179.4(2)
C9 C10 C11 N2 0.2(3)
C12 C10 C11 C15 -0.1(4)
C9 C10 C11 C15 -179.3(2)
C11 C10 C12 C13 -1.6(4)
C9 C10 C12 C13 177.5(3)
C10 C12 C13 C14 1.1(4)
C12 C13 C14 C15 1.0(4)
C13 C14 C15 C11 -2.6(4)
C13 C14 C15 N3 -179.9(2)
N2 C11 C15 C14 -177.3(2)
C10 C11 C15 C14 2.1(3)
N2 C11 C15 N3 0.2(4)
C10 C11 C15 N3 179.5(2)
C19 C17 C18 C20 -0.8(4)
C18 C17 C19 N4 178.1(2)
C18 C17 C19 C21 1.0(4)
C17 C18 C20 C22 -1.4(4)
C17 C19 C21 N5 -179.9(2)
N4 C19 C21 N5 2.8(4)
C17 C19 C21 C22 0.8(4)
N4 C19 C21 C22 -176.5(2)
C18 C20 C22 C23 -179.6(3)
C18 C20 C22 C21 3.1(4)
N5 C21 C22 C20 177.7(2)
C19 C21 C22 C20 -2.9(4)
N5 C21 C22 C23 -0.3(3)
C19 C21 C22 C23 179.1(2)
C20 C22 C23 C24 -176.8(3)
C21 C22 C23 C24 0.7(3)
C22 C23 C24 N5 -0.9(3)
C22 C23 C24 C25 179.9(2)
C23 C24 C25 O2 8.5(4)
N5 C24 C25 O2 -170.5(2)
C23 C24 C25 N6 -171.6(2)
N5 C24 C25 N6 9.4(4)
C31 C26 C27 C28 -0.9(4)
N6 C26 C27 C28 177.4(2)
C26 C27 C28 C29 0.3(4)
C27 C28 C29 C30 0.0(5)
C28 C29 C30 C31 0.2(5)
C29 C30 C31 C26 -0.8(4)
C27 C26 C31 C30 1.2(4)
N6 C26 C31 C30 -177.3(3)
C32 C33 C34 C35 -170.9(2)
C33 C34 C35 N7 -100.4(3)
N7 C36 C37 C38 -174.6(2)
C36 C37 C38 C39 -168.1(3)
N7 C40A C41A C42A 167.8(4)
C40A C41A C42A C43A -162.5(6)
N7 C44 C45 C46 -178.4(2)
C44 C45 C46 C47 178.8(3)
O1 C7 N1 C6 -4.6(4)
C8 C7 N1 C6 176.1(2)
C5 C6 N1 C7 -11.9(4)
C1 C6 N1 C7 169.8(2)
C15 C11 N2 C8 179.2(2)
C10 C11 N2 C8 -0.2(2)
C9 C8 N2 C11 0.2(3)
C7 C8 N2 C11 -175.5(2)
N4 C16 N3 C15 178.3(2)
S2 C16 N3 C15 -8.1(4)
C14 C15 N3 C16 -32.7(4)
C11 C15 N3 C16 150.2(2)
N3 C16 N4 C19 -177.6(2)
S2 C16 N4 C19 8.6(4)
C17 C19 N4 C16 33.4(4)
C21 C19 N4 C16 -149.5(2)
C19 C21 N5 C24 -179.6(2)
C22 C21 N5 C24 -0.2(3)
C23 C24 N5 C21 0.7(3)
C25 C24 N5 C21 179.9(2)
O2 C25 N6 C26 2.1(4)
C24 C25 N6 C26 -177.8(2)
C31 C26 N6 C25 -164.8(2)
C27 C26 N6 C25 16.8(4)
C34 C35 N7 C36 57.8(3)
C34 C35 N7 C44 -60.4(3)
C34 C35 N7 C40A 178.9(2)
C37 C36 N7 C35 69.2(3)
C37 C36 N7 C44 -169.5(2)
C37 C36 N7 C40A -49.3(3)
C45 C44 N7 C35 -54.1(3)
C45 C44 N7 C36 -175.4(2)
C45 C44 N7 C40A 64.2(3)
C41A C40A N7 C35 179.2(3)
C41A C40A N7 C36 -59.4(4)
C41A C40A N7 C44 58.1(4)
